data_1505380
loop_
_publ_author_name
'Douelle, Frederic'
'Capes, Amy S.'
'Greaney, Michael F.'

_publ_section_title
;
 Highly diastereoselective synthesis of vicinal quaternary and tertiary
 stereocenters using the iodo-aldol cyclization.
;
_journal_issue 10
_journal_name_full 'Organic letters'
_journal_page_first 1931
_journal_page_last 1934
_journal_paper_doi 10.1021/ol070482k
_journal_volume 9
_journal_year 2007
_chemical_compound_source 'Frederic Douelle'
_chemical_formula_moiety 'C23 H24 I1 N3 O10 S1'
_chemical_formula_sum 'C23 H24 I N3 O10 S'
_chemical_formula_weight 661.43
_space_group_IT_number 14
_symmetry_cell_setting monoclinic
_symmetry_space_group_name_Hall '-P 2ybc'
_symmetry_space_group_name_H-M 'P 1 21/c 1'
_atom_sites_solution_hydrogens geom
_atom_sites_solution_primary direct
_audit_creation_date 07-02-12
_audit_creation_method CRYSTALS_ver_12.84
_cell_angle_alpha 90
_cell_angle_beta 91.6490(10)
_cell_angle_gamma 90
_cell_formula_units_Z 4
_cell_length_a 13.2772(3)
_cell_length_b 14.9744(3)
_cell_length_c 13.9581(3)
_cell_measurement_reflns_used 0
_cell_measurement_temperature 150
_cell_measurement_theta_max 0
_cell_measurement_theta_min 0
_cell_volume 2773.97(10)
_computing_cell_refinement 'SAINT (Siemens ,1995)'
_computing_data_collection 'SMART (Siemens, 1993)'
_computing_data_reduction 'SAINT (Siemens ,1995)'
_computing_molecular_graphics 'CAMERON (Watkin et al., 1996)'
_computing_publication_material 'CRYSTALS (Betteridge et al., 2003)'
_computing_structure_refinement 'CRYSTALS (Betteridge et al., 2003)'
_computing_structure_solution 'SIR92 (Altomare et al., 1994)'
_diffrn_ambient_temperature 150
_diffrn_measured_fraction_theta_full 0.997
_diffrn_measured_fraction_theta_max 0.953
_diffrn_measurement_device_type 'Bruker SMART'
_diffrn_measurement_method '\f & \w scans'
_diffrn_radiation_monochromator graphite
_diffrn_radiation_type 'Mo K\a'
_diffrn_radiation_wavelength 0.71073
_diffrn_reflns_av_R_equivalents 0.030
_diffrn_reflns_limit_h_max 18
_diffrn_reflns_limit_h_min -18
_diffrn_reflns_limit_k_max 21
_diffrn_reflns_limit_k_min -20
_diffrn_reflns_limit_l_max 19
_diffrn_reflns_limit_l_min -18
_diffrn_reflns_number 36600
_diffrn_reflns_theta_full 28.416
_diffrn_reflns_theta_max 30.555
_diffrn_reflns_theta_min 1.995
_diffrn_standards_number 0
_exptl_absorpt_coefficient_mu 1.287
_exptl_absorpt_correction_T_max 0.88
_exptl_absorpt_correction_T_min 0.58
_exptl_absorpt_correction_type multi-scan
_exptl_absorpt_process_details 'SADABS (Siemens, 1996)'
_exptl_crystal_colour colourless
_exptl_crystal_density_diffrn 1.584
_exptl_crystal_description block
_exptl_crystal_F_000 1328
_exptl_crystal_size_max 0.40
_exptl_crystal_size_mid 0.21
_exptl_crystal_size_min 0.10
_refine_diff_density_max 3.97
_refine_diff_density_min -2.79
_refine_ls_extinction_method None
_refine_ls_goodness_of_fit_ref 0.9319
_refine_ls_hydrogen_treatment constr
_refine_ls_matrix_type full
_refine_ls_number_parameters 353
_refine_ls_number_reflns 8080
_refine_ls_number_restraints 0
_refine_ls_R_factor_all 0.0577
_refine_ls_R_factor_gt 0.0410
_refine_ls_shift/su_max 0.000688
_refine_ls_structure_factor_coef Fsqd
_refine_ls_weighting_details
;
 Method= Modified Sheldrick 
 w=1/[\s^2^(F^2^) + ( 0.04P)^2^ + 1.66P] 
 ,where P=(max(Fo^2^,0) + 2Fc^2^)/3 
;
_refine_ls_weighting_scheme calc
_refine_ls_wR_factor_all 0.1024
_refine_ls_wR_factor_gt 0.0982
_refine_ls_wR_factor_ref 0.1024
_reflns_limit_h_max 18
_reflns_limit_h_min -18
_reflns_limit_k_max 21
_reflns_limit_k_min 0
_reflns_limit_l_max 19
_reflns_limit_l_min 0
_reflns_number_gt 5866
_reflns_number_total 8100
_reflns_threshold_expression I>2.0\s(I)
_oxford_diffrn_Wilson_B_factor 2.80
_oxford_diffrn_Wilson_scale 10.18
_oxford_refine_ls_scale 0.3337(3)
_oxford_structure_analysis_title 'mg7001 in P2(1)/c'
_cod_data_source_file ol070482ksi20070225_103715.cif
_cod_data_source_block MG7001
_cod_depositor_comments
;
The following automatic conversions were performed:

'_symmetry_cell_setting' value 'Monoclinic' changed to 'monoclinic'
according to /home/saulius/struct/CIF-dictionaries/cif_core.dic
dictionary named 'cif_core.dic' version 2.4.1 from 2010-06-29.

Automatic conversion script
Id: cif_fix_values 1715 2011-07-08 13:25:40Z adriana 
;
_cod_original_sg_symbol_H-M 'P 1 21/c 1 '
_cod_original_formula_sum 'C23 H24 I1 N3 O10 S1'
_cod_database_code 1505380

loop_
_symmetry_equiv_pos_as_xyz
x,y,z
-x,-y,-z
-x,y+1/2,-z+1/2
x,-y+1/2,z+1/2

loop_
_atom_site_label
_atom_site_type_symbol
_atom_site_fract_x
_atom_site_fract_y
_atom_site_fract_z
_atom_site_U_iso_or_equiv
_atom_site_occupancy
_atom_site_adp_type
_atom_site_refinement_flags_posn
_atom_site_refinement_flags_occupancy
_atom_site_disorder_assembly
_atom_site_disorder_group
C1 C 0.36803(16) 0.43049(14) 0.80842(15) 0.0217 1.0000 Uani . . . .
C2 C 0.46819(17) 0.42965(16) 0.75639(16) 0.0265 1.0000 Uani . . . .
C3 C 0.3627(4) 0.7017(4) 0.6871(5) 0.0634 0.608(8) Uani . P 1 2
C4 C 0.3692(7) 0.7403(5) 0.8426(8) 0.0610 0.392(8) Uani . P 1 1
C5 C 0.39331(15) 0.42993(15) 0.91730(15) 0.0221 1.0000 Uani . . . .
O6 O 0.29646(11) 0.44205(10) 0.96289(11) 0.0237 1.0000 Uani . . . .
C7 C 0.29642(16) 0.48909(16) 1.04482(15) 0.0245 1.0000 Uani . . . .
C8 C 0.19449(16) 0.48659(15) 1.08796(15) 0.0226 1.0000 Uani . . . .
C9 C 0.17792(17) 0.54046(16) 1.16677(16) 0.0249 1.0000 Uani . . . .
C10 C 0.08337(17) 0.53921(15) 1.20658(16) 0.0253 1.0000 Uani . . . .
C11 C 0.00453(17) 0.48703(15) 1.17200(16) 0.0258 1.0000 Uani . . . .
C12 C 0.02536(16) 0.43395(15) 1.09365(16) 0.0243 1.0000 Uani . . . .
C13 C 0.11806(16) 0.43223(15) 1.05080(16) 0.0241 1.0000 Uani . . . .
N14 N -0.05559(15) 0.37734(14) 1.05196(15) 0.0302 1.0000 Uani . . . .
O15 O -0.03761(14) 0.33471(14) 0.97950(15) 0.0446 1.0000 Uani . . . .
O16 O -0.13726(14) 0.37859(15) 1.08906(15) 0.0466 1.0000 Uani . . . .
N17 N 0.06534(17) 0.59863(15) 1.28888(14) 0.0325 1.0000 Uani . . . .
O18 O -0.01828(15) 0.59726(15) 1.32335(14) 0.0444 1.0000 Uani . . . .
O19 O 0.13455(16) 0.64619(14) 1.31737(14) 0.0456 1.0000 Uani . . . .
O20 O 0.36681(12) 0.52902(13) 1.07849(12) 0.0347 1.0000 Uani . . . .
C21 C 0.43688(17) 0.34124(16) 0.95074(16) 0.0273 1.0000 Uani . . . .
C22 C 0.37202(18) 0.26251(16) 0.91780(17) 0.0297 1.0000 Uani . . . .
N23 N 0.35429(15) 0.26746(13) 0.81236(14) 0.0263 1.0000 Uani . . . .
C24 C 0.30149(16) 0.35024(15) 0.78275(15) 0.0230 1.0000 Uani . . . .
S25 S 0.31098(5) 0.17545(4) 0.76156(5) 0.0324 1.0000 Uani . . . .
C26 C 0.19041(18) 0.15925(16) 0.80843(17) 0.0291 1.0000 Uani . . . .
C27 C 0.10775(19) 0.20248(16) 0.76658(17) 0.0301 1.0000 Uani . . . .
C28 C 0.01399(19) 0.19297(17) 0.80703(18) 0.0323 1.0000 Uani . . . .
C29 C 0.00140(19) 0.14199(18) 0.88914(18) 0.0335 1.0000 Uani . . . .
C30 C 0.0860(2) 0.1005(2) 0.93067(19) 0.0389 1.0000 Uani . . . .
C31 C 0.1800(2) 0.10835(18) 0.8906(2) 0.0358 1.0000 Uani . . . .
C32 C -0.1009(2) 0.1311(2) 0.9311(2) 0.0433 1.0000 Uani . . . .
O33 O 0.29970(15) 0.19341(13) 0.66103(13) 0.0416 1.0000 Uani . . . .
O34 O 0.37454(15) 0.10416(13) 0.79447(17) 0.0469 1.0000 Uani . . . .
C35 C 0.31022(17) 0.51564(16) 0.78241(16) 0.0271 1.0000 Uani . . . .
O36 O 0.36243(14) 0.58727(12) 0.80947(14) 0.0351 1.0000 Uani . . . .
C37 C 0.3230(2) 0.67477(18) 0.7807(2) 0.0467 1.0000 Uani . . . .
O39 O 0.22928(13) 0.51685(12) 0.74189(13) 0.0355 1.0000 Uani . . . .
I2 I 0.449436(15) 0.440028(15) 0.603050(11) 0.0468 1.0000 Uani . . . .
H22 H 0.5084 0.4805 0.7761 0.0392 1.0000 Uiso R . . .
H21 H 0.4987 0.3732 0.7687 0.0401 1.0000 Uiso R . . .
H31 H 0.3407 0.6599 0.6380 0.0918 0.608(8) Uiso R P 1 2
H32 H 0.3395 0.7604 0.6707 0.0917 0.608(8) Uiso R P 1 2
H33 H 0.4346 0.7014 0.6911 0.0918 0.608(8) Uiso R P 1 2
H51 H 0.4372 0.4788 0.9345 0.0262 1.0000 Uiso R . . .
H91 H 0.2302 0.5765 1.1932 0.0305 1.0000 Uiso R . . .
H111 H -0.0585 0.4865 1.1998 0.0313 1.0000 Uiso R . . .
H131 H 0.1286 0.3964 0.9985 0.0285 1.0000 Uiso R . . .
H211 H 0.4437 0.3414 1.0204 0.0321 1.0000 Uiso R . . .
H212 H 0.5026 0.3363 0.9234 0.0319 1.0000 Uiso R . . .
H221 H 0.3057 0.2652 0.9478 0.0354 1.0000 Uiso R . . .
H222 H 0.4063 0.2073 0.9338 0.0358 1.0000 Uiso R . . .
H241 H 0.2379 0.3552 0.8137 0.0272 1.0000 Uiso R . . .
H242 H 0.2873 0.3479 0.7134 0.0278 1.0000 Uiso R . . .
H271 H 0.1150 0.2380 0.7134 0.0364 1.0000 Uiso R . . .
H281 H -0.0428 0.2202 0.7773 0.0390 1.0000 Uiso R . . .
H301 H 0.0802 0.0665 0.9859 0.0470 1.0000 Uiso R . . .
H311 H 0.2363 0.0817 0.9193 0.0428 1.0000 Uiso R . . .
H321 H -0.0963 0.1205 1.0001 0.0660 1.0000 Uiso R . . .
H322 H -0.1395 0.1839 0.9188 0.0647 1.0000 Uiso R . . .
H323 H -0.1368 0.0836 0.9007 0.0654 1.0000 Uiso R . . .
H41 H 0.3524 0.7995 0.8209 0.0828 0.392(8) Uiso R P 1 1
H42 H 0.3474 0.7332 0.9071 0.0829 0.392(8) Uiso R P 1 1
H43 H 0.4409 0.7350 0.8425 0.0830 0.392(8) Uiso R P 1 1
H371 H 0.3445 0.7177 0.8291 0.0584 0.608(8) Uiso R P 1 2
H372 H 0.2497 0.6756 0.7805 0.0571 1.0000 Uiso R . . .
H373 H 0.3363 0.6872 0.7143 0.0573 0.392(8) Uiso R P 1 1

loop_
_atom_site_aniso_label
_atom_site_aniso_U_11
_atom_site_aniso_U_22
_atom_site_aniso_U_33
_atom_site_aniso_U_23
_atom_site_aniso_U_13
_atom_site_aniso_U_12
C1 0.0225(10) 0.0242(10) 0.0185(9) 0.0005(8) 0.0009(7) -0.0036(8)
C2 0.0272(11) 0.0329(12) 0.0196(10) -0.0002(9) 0.0055(8) -0.0050(9)
C3 0.040(3) 0.052(3) 0.100(5) 0.036(3) 0.015(3) 0.002(2)
C4 0.050(5) 0.027(4) 0.104(8) -0.003(4) -0.020(5) 0.002(3)
C5 0.0187(9) 0.0287(11) 0.0190(9) -0.0017(8) 0.0020(7) -0.0030(8)
O6 0.0197(7) 0.0309(8) 0.0206(7) -0.0040(6) 0.0037(5) -0.0035(6)
C7 0.0234(10) 0.0297(11) 0.0206(10) -0.0017(8) 0.0017(8) 0.0009(9)
C8 0.0216(10) 0.0264(11) 0.0199(10) 0.0010(8) 0.0012(7) 0.0023(8)
C9 0.0242(10) 0.0284(11) 0.0221(10) 0.0004(8) 0.0005(8) 0.0001(8)
C10 0.0306(11) 0.0261(11) 0.0194(10) 0.0004(8) 0.0037(8) 0.0057(9)
C11 0.0262(11) 0.0259(11) 0.0256(11) 0.0062(8) 0.0056(8) 0.0054(9)
C12 0.0224(10) 0.0245(10) 0.0259(10) 0.0041(8) 0.0003(8) -0.0005(8)
C13 0.0240(10) 0.0263(11) 0.0221(10) 0.0002(8) 0.0025(8) 0.0037(8)
N14 0.0260(10) 0.0287(10) 0.0360(11) 0.0019(8) 0.0017(8) -0.0019(8)
O15 0.0358(10) 0.0435(11) 0.0547(12) -0.0204(9) 0.0059(9) -0.0082(8)
O16 0.0277(9) 0.0607(13) 0.0518(12) -0.0065(10) 0.0102(8) -0.0118(9)
N17 0.0400(12) 0.0338(11) 0.0239(10) -0.0019(8) 0.0052(8) 0.0072(9)
O18 0.0406(10) 0.0554(12) 0.0378(10) -0.0104(9) 0.0136(8) 0.0080(9)
O19 0.0498(12) 0.0507(12) 0.0367(10) -0.0178(9) 0.0057(9) -0.0048(10)
O20 0.0244(8) 0.0499(11) 0.0298(9) -0.0132(8) 0.0019(7) -0.0081(8)
C21 0.0242(11) 0.0348(12) 0.0227(10) 0.0038(9) -0.0007(8) 0.0017(9)
C22 0.0321(12) 0.0285(11) 0.0287(11) 0.0071(9) 0.0014(9) 0.0005(9)
N23 0.0284(9) 0.0236(9) 0.0271(9) -0.0006(7) 0.0033(7) -0.0014(8)
C24 0.0233(10) 0.0247(10) 0.0211(10) 0.0002(8) 0.0018(8) -0.0036(8)
S25 0.0341(3) 0.0251(3) 0.0384(3) -0.0074(2) 0.0101(2) -0.0035(2)
C26 0.0333(12) 0.0234(11) 0.0309(12) -0.0052(9) 0.0047(9) -0.0064(9)
C27 0.0399(13) 0.0230(11) 0.0274(11) -0.0026(9) 0.0026(9) -0.0056(10)
C28 0.0345(13) 0.0290(12) 0.0333(12) -0.0071(10) -0.0008(10) -0.0036(10)
C29 0.0357(13) 0.0351(13) 0.0298(12) -0.0093(10) 0.0061(10) -0.0100(10)
C30 0.0460(15) 0.0409(15) 0.0299(13) 0.0054(11) 0.0022(11) -0.0133(12)
C31 0.0360(13) 0.0326(13) 0.0387(14) 0.0026(11) -0.0022(10) -0.0055(11)
C32 0.0401(14) 0.0524(17) 0.0378(14) -0.0098(13) 0.0078(11) -0.0154(13)
O33 0.0497(11) 0.0424(11) 0.0334(10) -0.0149(8) 0.0137(8) -0.0141(9)
O34 0.0424(11) 0.0278(10) 0.0711(15) -0.0058(9) 0.0108(10) 0.0045(8)
C35 0.0272(11) 0.0300(12) 0.0244(11) 0.0037(9) 0.0040(8) -0.0032(9)
O36 0.0345(9) 0.0259(9) 0.0448(11) 0.0053(8) -0.0026(8) 0.0002(7)
C37 0.0474(17) 0.0269(13) 0.066(2) 0.0118(13) 0.0039(14) 0.0023(12)
O39 0.0292(9) 0.0372(10) 0.0397(10) 0.0087(8) -0.0043(7) 0.0010(7)
I2 0.05271(13) 0.06888(15) 0.01912(9) -0.00236(8) 0.00820(7) -0.02059(10)

loop_
_atom_type_symbol
_atom_type_scat_dispersion_real
_atom_type_scat_dispersion_imag
_atom_type_scat_Cromer_Mann_a1
_atom_type_scat_Cromer_Mann_b1
_atom_type_scat_Cromer_Mann_a2
_atom_type_scat_Cromer_Mann_b2
_atom_type_scat_Cromer_Mann_a3
_atom_type_scat_Cromer_Mann_b3
_atom_type_scat_Cromer_Mann_a4
_atom_type_scat_Cromer_Mann_b4
_atom_type_scat_Cromer_Mann_c
_atom_type_scat_source
C 0.0033 0.0016 2.3100 20.8439 1.0200 10.2075 1.5886 0.5687 0.8650 51.6512 0.2156 'International Tables Vol C 4.2.6.8 and 6.1.1.4'
H 0.0000 0.0000 0.4930 10.5109 0.3229 26.1257 0.1402 3.1424 0.0408 57.7998 0.0030 'International Tables Vol C 4.2.6.8 and 6.1.1.4'
N 0.0061 0.0033 12.2126 0.0057 3.1322 9.8933 2.0125 28.9975 1.1663 0.5826 -11.5290 'International Tables Vol C 4.2.6.8 and 6.1.1.4'
O 0.0106 0.0060 3.0485 13.2771 2.2868 5.7011 1.5463 0.3239 0.8670 32.9089 0.2508 'International Tables Vol C 4.2.6.8 and 6.1.1.4'
S 0.1246 0.1234 6.9053 1.4679 5.2034 22.2151 1.4379 0.2536 1.5863 56.1720 0.8669 'International Tables Vol C 4.2.6.8 and 6.1.1.4'
I -0.4742 1.8119 20.1472 4.3470 18.9949 0.3814 7.5138 27.7660 2.2735 66.8776 4.0712 'International Tables Vol C 4.2.6.8 and 6.1.1.4'

loop_
_geom_angle_atom_site_label_1
_geom_angle_atom_site_label_2
_geom_angle_atom_site_label_3
_geom_angle
_geom_angle_publ_flag
C2 C1 C5 107.37(17) yes
C2 C1 C24 112.70(18) yes
C5 C1 C24 109.49(17) yes
C2 C1 C35 109.34(18) yes
C5 C1 C35 109.37(18) yes
C24 C1 C35 108.53(17) yes
C1 C2 I2 113.15(15) yes
C1 C2 H22 109.8 no
I2 C2 H22 105.9 no
C1 C2 H21 107.0 no
I2 C2 H21 106.3 no
H22 C2 H21 114.8 no
C37 C3 H31 110.0 no
C37 C3 H32 110.0 no
H31 C3 H32 109.7 no
C37 C3 H33 109.2 no
H31 C3 H33 108.6 no
H32 C3 H33 109.3 no
C37 C4 H41 110.5 no
C37 C4 H42 110.7 no
H41 C4 H42 108.9 no
C37 C4 H43 110.7 no
H41 C4 H43 107.3 no
H42 C4 H43 108.6 no
C1 C5 O6 104.96(16) yes
C1 C5 C21 112.16(18) yes
O6 C5 C21 107.88(17) yes
C1 C5 H51 110.8 no
O6 C5 H51 109.3 no
C21 C5 H51 111.5 no
C5 O6 C7 117.22(16) yes
O6 C7 C8 110.59(18) yes
O6 C7 O20 125.3(2) yes
C8 C7 O20 124.1(2) yes
C7 C8 C9 118.1(2) yes
C7 C8 C13 121.55(19) yes
C9 C8 C13 120.4(2) yes
C8 C9 C10 118.4(2) yes
C8 C9 H91 120.7 no
C10 C9 H91 120.9 no
C9 C10 C11 123.6(2) yes
C9 C10 N17 118.1(2) yes
C11 C10 N17 118.3(2) yes
C10 C11 C12 115.7(2) yes
C10 C11 H111 122.7 no
C12 C11 H111 121.6 no
C11 C12 C13 123.5(2) yes
C11 C12 N14 118.8(2) yes
C13 C12 N14 117.8(2) yes
C8 C13 C12 118.5(2) yes
C8 C13 H131 120.8 no
C12 C13 H131 120.7 no
C12 N14 O15 117.90(19) yes
C12 N14 O16 118.2(2) yes
O15 N14 O16 123.9(2) yes
C10 N17 O18 117.7(2) yes
C10 N17 O19 117.9(2) yes
O18 N17 O19 124.4(2) yes
C5 C21 C22 112.18(18) yes
C5 C21 H211 109.2 no
C22 C21 H211 109.8 no
C5 C21 H212 106.7 no
C22 C21 H212 109.3 no
H211 C21 H212 109.6 no
C21 C22 N23 109.42(18) yes
C21 C22 H221 110.1 no
N23 C22 H221 107.5 no
C21 C22 H222 109.5 no
N23 C22 H222 109.3 no
H221 C22 H222 110.9 no
C22 N23 C24 112.30(18) yes
C22 N23 S25 115.37(15) yes
C24 N23 S25 115.14(15) yes
C1 C24 N23 109.14(17) yes
C1 C24 H241 110.1 no
N23 C24 H241 110.7 no
C1 C24 H242 110.6 no
N23 C24 H242 108.8 no
H241 C24 H242 107.4 no
N23 S25 C26 105.37(10) yes
N23 S25 O33 106.88(11) yes
C26 S25 O33 108.59(12) yes
N23 S25 O34 106.93(11) yes
C26 S25 O34 108.18(12) yes
O33 S25 O34 119.97(13) yes
S25 C26 C27 119.65(19) yes
S25 C26 C31 119.7(2) yes
C27 C26 C31 120.5(2) yes
C26 C27 C28 119.2(2) yes
C26 C27 H271 120.6 no
C28 C27 H271 120.2 no
C27 C28 C29 121.4(2) yes
C27 C28 H281 119.4 no
C29 C28 H281 119.1 no
C28 C29 C30 118.2(2) yes
C28 C29 C32 120.8(3) yes
C30 C29 C32 121.1(2) yes
C29 C30 C31 121.2(2) yes
C29 C30 H301 120.2 no
C31 C30 H301 118.6 no
C26 C31 C30 119.5(3) yes
C26 C31 H311 119.7 no
C30 C31 H311 120.8 no
C29 C32 H321 111.7 no
C29 C32 H322 109.1 no
H321 C32 H322 109.3 no
C29 C32 H323 110.8 no
H321 C32 H323 109.5 no
H322 C32 H323 106.2 no
C1 C35 O36 110.66(19) yes
C1 C35 O39 124.2(2) yes
O36 C35 O39 125.1(2) yes
C35 O36 C37 117.8(2) yes
O36 C37 C4 107.7(4) yes
O36 C37 H372 111.2 no
C4 C37 H372 113.8 no
O36 C37 H373 111.2 no
C4 C37 H373 111.1 no
H372 C37 H373 101.9 no
C3 C37 O36 110.6(3) yes
C3 C37 H371 109.3 no
O36 C37 H371 107.8 no
C3 C37 H372 112.1 no
O36 C37 H372 111.2 no
H371 C37 H372 105.5 no

loop_
_geom_bond_atom_site_label_1
_geom_bond_atom_site_label_2
_geom_bond_distance
_geom_bond_publ_flag
C1 C2 1.534(3) yes
C1 C5 1.547(3) yes
C1 C24 1.528(3) yes
C1 C35 1.527(3) yes
C2 I2 2.153(2) yes
C2 H22 0.965 no
C2 H21 0.951 no
C3 C37 1.478(7) yes
C3 H31 0.966 no
C3 H32 0.957 no
C3 H33 0.955 no
C4 C37 1.433(9) yes
C4 H41 0.960 no
C4 H42 0.960 no
C4 H43 0.955 no
C5 O6 1.462(2) yes
C5 C21 1.517(3) yes
C5 H51 0.961 no
O6 C7 1.343(3) yes
C7 C8 1.497(3) yes
C7 O20 1.194(3) yes
C8 C9 1.387(3) yes
C8 C13 1.390(3) yes
C9 C10 1.387(3) yes
C9 H91 0.946 no
C10 C11 1.382(3) yes
C10 N17 1.478(3) yes
C11 C12 1.386(3) yes
C11 H111 0.933 no
C12 C13 1.384(3) yes
C12 N14 1.475(3) yes
C13 H131 0.921 no
N14 O15 1.225(3) yes
N14 O16 1.215(3) yes
N17 O18 1.223(3) yes
N17 O19 1.220(3) yes
C21 C22 1.523(3) yes
C21 H211 0.974 no
C21 H212 0.965 no
C22 N23 1.485(3) yes
C22 H221 0.986 no
C22 H222 0.967 no
N23 C24 1.477(3) yes
N23 S25 1.646(2) yes
C24 H241 0.962 no
C24 H242 0.981 no
S25 C26 1.763(2) yes
S25 O33 1.432(2) yes
S25 O34 1.428(2) yes
C26 C27 1.388(4) yes
C26 C31 1.387(4) yes
C27 C28 1.389(4) yes
C27 H271 0.920 no
C28 C29 1.391(4) yes
C28 H281 0.943 no
C29 C30 1.396(4) yes
C29 C32 1.503(4) yes
C30 C31 1.387(4) yes
C30 H301 0.929 no
C31 H311 0.928 no
C32 H321 0.977 no
C32 H322 0.955 no
C32 H323 0.949 no
C35 O36 1.326(3) yes
C35 O39 1.200(3) yes
O36 C37 1.463(3) yes
C37 H372 0.972 no
C37 H373 0.967 no
C37 H371 0.970 no
C37 H372 0.972 no
